data_7045891
loop_
_publ_author_name
'Ji, Qin'
'Li, Linhai'
'Deng, Siyu'
'Cao, Xingxing'
'Chen, Lizhuang'

_publ_section_title
;
 High switchable dielectric phase transition originating from distortion
 in inorganic-organic hybrid materials
 (H<sub>2</sub>dabco-C<sub>2</sub>H<sub>5</sub>)
 [M<sup>II</sup>Cl<sub>4</sub>] (M = Co, Zn).
;
_journal_issue 16
_journal_name_full 'Dalton transactions (Cambridge, England : 2003)'
_journal_page_first 5630
_journal_page_last 5638
_journal_paper_doi 10.1039/c8dt00623g
_journal_volume 47
_journal_year 2018
_chemical_formula_sum 'C8 H17 Cl4 Co N2'
_chemical_formula_weight 341.97
_space_group_IT_number 14
_space_group_name_Hall '-P 2ybc'
_space_group_name_H-M_alt 'P 1 21/c 1'
_symmetry_cell_setting monoclinic
_symmetry_space_group_name_Hall '-P 2ybc'
_symmetry_space_group_name_H-M 'P 1 21/c 1'
_atom_sites_solution_hydrogens geom
_atom_sites_solution_primary direct
_atom_sites_solution_secondary difmap
_audit_creation_method SHELXL-97
_audit_update_record
;
2016-04-26 deposited with the CCDC.
2018-03-19 downloaded from the CCDC.
;
_cell_angle_alpha 90.00
_cell_angle_beta 93.250(11)
_cell_angle_gamma 90.00
_cell_formula_units_Z 4
_cell_length_a 9.969(10)
_cell_length_b 12.376(12)
_cell_length_c 11.267(11)
_cell_measurement_reflns_used 3727
_cell_measurement_temperature 233(2)
_cell_measurement_theta_max 26.69
_cell_measurement_theta_min 2.45
_cell_volume 1388(2)
_computing_cell_refinement 'Bruker SAINT'
_computing_data_collection 'Bruker APEX2'
_computing_data_reduction 'Bruker SAINT'
_computing_molecular_graphics 'Bruker SHELXTL'
_computing_publication_material 'Bruker SHELXTL'
_computing_structure_refinement 'SHELXL-97 (Sheldrick, 2008)'
_computing_structure_solution 'SHELXS-97 (Sheldrick, 2008)'
_diffrn_ambient_temperature 233(2)
_diffrn_measured_fraction_theta_full 0.964
_diffrn_measured_fraction_theta_max 0.964
_diffrn_measurement_device_type 'Bruker APEX-II CCD'
_diffrn_measurement_method '\f and \w scans'
_diffrn_radiation_monochromator graphite
_diffrn_radiation_source 'fine-focus sealed tube'
_diffrn_radiation_type MoK\a
_diffrn_radiation_wavelength 0.71073
_diffrn_reflns_av_R_equivalents 0.0000
_diffrn_reflns_av_sigmaI/netI 0.0916
_diffrn_reflns_limit_h_max 12
_diffrn_reflns_limit_h_min -12
_diffrn_reflns_limit_k_max 14
_diffrn_reflns_limit_k_min -14
_diffrn_reflns_limit_l_max 13
_diffrn_reflns_limit_l_min -1
_diffrn_reflns_number 2491
_diffrn_reflns_theta_full 25.51
_diffrn_reflns_theta_max 25.51
_diffrn_reflns_theta_min 2.05
_diffrn_standards_number 0
_exptl_absorpt_coefficient_mu 1.978
_exptl_absorpt_correction_T_max 0.7172
_exptl_absorpt_correction_T_min 0.6590
_exptl_absorpt_correction_type multi-scan
_exptl_absorpt_process_details sadabs
_exptl_crystal_density_diffrn 1.637
_exptl_crystal_density_method 'not measured'
_exptl_crystal_F_000 696
_exptl_crystal_size_max 0.23
_exptl_crystal_size_mid 0.21
_exptl_crystal_size_min 0.18
_refine_diff_density_max 2.273
_refine_diff_density_min -0.966
_refine_diff_density_rms 0.243
_refine_ls_extinction_method none
_refine_ls_goodness_of_fit_ref 1.124
_refine_ls_hydrogen_treatment constr
_refine_ls_matrix_type full
_refine_ls_number_parameters 142
_refine_ls_number_reflns 2491
_refine_ls_number_restraints 0
_refine_ls_restrained_S_all 1.124
_refine_ls_R_factor_all 0.1345
_refine_ls_R_factor_gt 0.1114
_refine_ls_shift/su_max 0.000
_refine_ls_shift/su_mean 0.000
_refine_ls_structure_factor_coef Fsqd
_refine_ls_weighting_details 'calc w=1/[\s^2^(Fo^2^)+(0.1323P)^2^+15.2661P] where P=(Fo^2^+2Fc^2^)/3'
_refine_ls_weighting_scheme calc
_refine_ls_wR_factor_gt 0.2716
_refine_ls_wR_factor_ref 0.2900
_reflns_number_gt 1963
_reflns_number_total 2491
_reflns_threshold_expression >2sigma(I)
_cod_data_source_file c8dt00623g2.cif
_cod_data_source_block 222
_cod_depositor_comments
;
The following automatic conversions were performed:

'_symmetry_cell_setting' value 'Monoclinic' changed to 'monoclinic'
according to
/home/data/users/saulius/crontab/automatic-downloads/rss-feeds/RSC/lib/dictionaries/cif_core.dic
dictionary named 'cif_core.dic' version 2.4.2 from 2011-04-26.

Automatic conversion script
Id: cif_fix_values 4973 2017-02-22 13:04:09Z antanas 

 Adding full bibliography for 7045889--7045892.cif.
;
_cod_original_sg_symbol_H-M P2(1)/c
_cod_database_code 7045891

loop_
_symmetry_equiv_pos_as_xyz
'x, y, z'
'-x, y+1/2, -z+1/2'
'-x, -y, -z'
'x, -y-1/2, z-1/2'

loop_
_atom_site_label
_atom_site_type_symbol
_atom_site_fract_x
_atom_site_fract_y
_atom_site_fract_z
_atom_site_U_iso_or_equiv
_atom_site_adp_type
_atom_site_occupancy
_atom_site_symmetry_multiplicity
_atom_site_calc_flag
_atom_site_refinement_flags
Co1 Co 0.25552(16) 0.07792(11) 0.79017(13) 0.0232(5) Uani 1 1 d .
Cl1 Cl 0.2504(4) -0.10502(19) 0.7715(3) 0.0337(8) Uani 1 1 d .
Cl2 Cl 0.0780(3) 0.1423(3) 0.8875(3) 0.0324(7) Uani 1 1 d .
Cl3 Cl 0.4311(3) 0.1460(2) 0.9070(3) 0.0308(7) Uani 1 1 d .
Cl4 Cl 0.2656(5) 0.1469(2) 0.6053(2) 0.0497(11) Uani 1 1 d .
N1 N 0.7440(9) -0.0862(6) 0.8586(8) 0.022(2) Uani 1 1 d .
N2 N 0.7400(10) 0.0360(7) 0.6773(7) 0.022(2) Uani 1 1 d .
C1 C 0.7525(13) 0.0303(8) 0.8988(10) 0.027(3) Uani 1 1 d .
H1A H 0.8379 0.0431 0.9440 0.032 Uiso 1 1 calc R
H1B H 0.6791 0.0467 0.9501 0.032 Uiso 1 1 calc R
C2 C 0.7424(13) 0.1038(8) 0.7864(10) 0.029(3) Uani 1 1 d .
H2A H 0.6605 0.1475 0.7864 0.035 Uiso 1 1 calc R
H2B H 0.8196 0.1529 0.7875 0.035 Uiso 1 1 calc R
C3 C 0.6158(13) -0.1031(10) 0.7887(11) 0.031(3) Uani 1 1 d .
H3A H 0.5405 -0.0801 0.8349 0.037 Uiso 1 1 calc R
H3B H 0.6044 -0.1800 0.7698 0.037 Uiso 1 1 calc R
C4 C 0.6175(13) -0.0365(10) 0.6724(11) 0.030(3) Uani 1 1 d .
H4A H 0.6198 -0.0852 0.6040 0.036 Uiso 1 1 calc R
H4B H 0.5358 0.0075 0.6629 0.036 Uiso 1 1 calc R
C5 C 0.8611(14) -0.1126(10) 0.7897(13) 0.036(3) Uani 1 1 d .
H5A H 0.8551 -0.1878 0.7624 0.044 Uiso 1 1 calc R
H5B H 0.9440 -0.1044 0.8399 0.044 Uiso 1 1 calc R
C6 C 0.8638(13) -0.0366(10) 0.6825(10) 0.030(3) Uani 1 1 d .
H6A H 0.9452 0.0079 0.6891 0.036 Uiso 1 1 calc R
H6B H 0.8655 -0.0791 0.6092 0.036 Uiso 1 1 calc R
C7 C 0.7366(15) 0.1061(9) 0.5664(10) 0.034(3) Uani 1 1 d .
H7A H 0.7176 0.0597 0.4970 0.041 Uiso 1 1 calc R
H7B H 0.6619 0.1573 0.5701 0.041 Uiso 1 1 calc R
C8 C 0.8607(19) 0.1681(13) 0.5476(12) 0.054(4) Uani 1 1 d .
H8A H 0.8796 0.2162 0.6145 0.081 Uiso 1 1 calc R
H8B H 0.8486 0.2102 0.4752 0.081 Uiso 1 1 calc R
H8C H 0.9352 0.1185 0.5408 0.081 Uiso 1 1 calc R

loop_
_atom_site_aniso_label
_atom_site_aniso_U_11
_atom_site_aniso_U_22
_atom_site_aniso_U_33
_atom_site_aniso_U_23
_atom_site_aniso_U_13
_atom_site_aniso_U_12
Co1 0.0310(9) 0.0142(7) 0.0247(8) 0.0003(6) 0.0052(6) 0.0007(7)
Cl1 0.056(2) 0.0050(10) 0.0405(17) -0.0020(10) 0.0041(15) -0.0016(11)
Cl2 0.0230(16) 0.0355(16) 0.0394(16) -0.0015(13) 0.0077(12) 0.0016(12)
Cl3 0.0207(15) 0.0344(16) 0.0377(16) 0.0013(12) 0.0055(12) -0.0005(12)
Cl4 0.112(3) 0.0190(13) 0.0193(15) -0.0020(11) 0.0101(17) 0.0030(18)
N1 0.025(5) 0.012(4) 0.029(5) 0.004(4) 0.003(4) 0.002(4)
N2 0.036(6) 0.013(4) 0.018(4) 0.004(3) 0.009(4) -0.001(4)
C1 0.037(7) 0.013(5) 0.031(6) -0.005(4) 0.000(5) 0.004(5)
C2 0.037(8) 0.008(4) 0.042(7) -0.002(5) 0.007(6) 0.002(4)
C3 0.027(7) 0.024(6) 0.041(7) 0.002(5) 0.008(5) -0.008(5)
C4 0.029(7) 0.028(6) 0.033(6) 0.002(5) 0.000(5) -0.007(5)
C5 0.038(8) 0.025(6) 0.049(8) 0.008(6) 0.026(6) 0.007(5)
C6 0.036(7) 0.024(6) 0.030(6) -0.003(5) 0.010(5) -0.001(5)
C7 0.058(9) 0.023(5) 0.020(5) -0.002(5) 0.003(6) 0.000(6)
C8 0.091(13) 0.045(8) 0.028(7) 0.004(6) 0.011(8) -0.005(8)

loop_
_atom_type_symbol
_atom_type_description
_atom_type_scat_dispersion_real
_atom_type_scat_dispersion_imag
_atom_type_scat_source
C C 0.0033 0.0016 'International Tables Vol C Tables 4.2.6.8 and 6.1.1.4'
H H 0.0000 0.0000 'International Tables Vol C Tables 4.2.6.8 and 6.1.1.4'
N N 0.0061 0.0033 'International Tables Vol C Tables 4.2.6.8 and 6.1.1.4'
Co Co 0.3494 0.9721 'International Tables Vol C Tables 4.2.6.8 and 6.1.1.4'
Cl Cl 0.1484 0.1585 'International Tables Vol C Tables 4.2.6.8 and 6.1.1.4'

loop_
_geom_angle_atom_site_label_1
_geom_angle_atom_site_label_2
_geom_angle_atom_site_label_3
_geom_angle
Cl4 Co1 Cl1 107.03(12)
Cl4 Co1 Cl2 112.84(15)
Cl1 Co1 Cl2 112.25(14)
Cl4 Co1 Cl3 108.58(15)
Cl1 Co1 Cl3 115.60(13)
Cl2 Co1 Cl3 100.59(14)
C5 N1 C3 111.9(10)
C5 N1 C1 109.7(9)
C3 N1 C1 109.1(9)
C2 N2 C4 109.9(9)
C2 N2 C7 110.8(8)
C4 N2 C7 109.2(9)
C2 N2 C6 109.0(9)
C4 N2 C6 107.6(8)
C7 N2 C6 110.3(9)
N1 C1 C2 108.3(8)
N1 C1 H1A 110.0
C2 C1 H1A 110.0
N1 C1 H1B 110.0
C2 C1 H1B 110.0
H1A C1 H1B 108.4
N2 C2 C1 109.8(8)
N2 C2 H2A 109.7
C1 C2 H2A 109.7
N2 C2 H2B 109.7
C1 C2 H2B 109.7
H2A C2 H2B 108.2
N1 C3 C4 109.0(9)
N1 C3 H3A 109.9
C4 C3 H3A 109.9
N1 C3 H3B 109.9
C4 C3 H3B 109.9
H3A C3 H3B 108.3
N2 C4 C3 109.4(9)
N2 C4 H4A 109.8
C3 C4 H4A 109.8
N2 C4 H4B 109.8
C3 C4 H4B 109.8
H4A C4 H4B 108.2
N1 C5 C6 109.2(10)
N1 C5 H5A 109.8
C6 C5 H5A 109.8
N1 C5 H5B 109.8
C6 C5 H5B 109.8
H5A C5 H5B 108.3
N2 C6 C5 110.0(9)
N2 C6 H6A 109.7
C5 C6 H6A 109.7
N2 C6 H6B 109.7
C5 C6 H6B 109.7
H6A C6 H6B 108.2
C8 C7 N2 115.7(11)
C8 C7 H7A 108.4
N2 C7 H7A 108.4
C8 C7 H7B 108.4
N2 C7 H7B 108.4
H7A C7 H7B 107.4
C7 C8 H8A 109.5
C7 C8 H8B 109.5
H8A C8 H8B 109.5
C7 C8 H8C 109.5
H8A C8 H8C 109.5
H8B C8 H8C 109.5

loop_
_geom_bond_atom_site_label_1
_geom_bond_atom_site_label_2
_geom_bond_distance
Co1 Cl4 2.259(4)
Co1 Cl1 2.274(3)
Co1 Cl2 2.278(4)
Co1 Cl3 2.291(4)
N1 C5 1.475(15)
N1 C3 1.477(16)
N1 C1 1.511(12)
N2 C2 1.487(14)
N2 C4 1.513(15)
N2 C7 1.521(14)
N2 C6 1.526(16)
C1 C2 1.558(16)
C1 H1A 0.9800
C1 H1B 0.9800
C2 H2A 0.9800
C2 H2B 0.9800
C3 C4 1.549(17)
C3 H3A 0.9800
C3 H3B 0.9800
C4 H4A 0.9800
C4 H4B 0.9800
C5 C6 1.532(17)
C5 H5A 0.9800
C5 H5B 0.9800
C6 H6A 0.9800
C6 H6B 0.9800
C7 C8 1.48(2)
C7 H7A 0.9800
C7 H7B 0.9800
C8 H8A 0.9700
C8 H8B 0.9700
C8 H8C 0.9700

loop_
_geom_torsion_atom_site_label_1
_geom_torsion_atom_site_label_2
_geom_torsion_atom_site_label_3
_geom_torsion_atom_site_label_4
_geom_torsion
C5 N1 C1 C2 64.4(12)
C3 N1 C1 C2 -58.6(12)
C4 N2 C2 C1 61.9(12)
C7 N2 C2 C1 -177.4(10)
C6 N2 C2 C1 -55.8(12)
N1 C1 C2 N2 -5.0(13)
C5 N1 C3 C4 -55.6(12)
C1 N1 C3 C4 65.9(12)
C2 N2 C4 C3 -54.9(12)
C7 N2 C4 C3 -176.6(9)
C6 N2 C4 C3 63.7(11)
N1 C3 C4 N2 -8.2(13)
C3 N1 C5 C6 62.6(13)
C1 N1 C5 C6 -58.6(13)
C2 N2 C6 C5 62.1(12)
C4 N2 C6 C5 -57.0(12)
C7 N2 C6 C5 -176.0(10)
N1 C5 C6 N2 -3.9(14)
C2 N2 C7 C8 68.9(14)
C4 N2 C7 C8 -169.9(11)
C6 N2 C7 C8 -51.9(13)
